data_4131617
loop_
_publ_author_name
'Kuznetsov, Dmitry M.'
'Kutateladze, Andrei G.'

_publ_section_title
;
 Step-Economical Photoassisted Diversity-Oriented Synthesis: Sustaining
 Cascade Photoreactions in Oxalyl Anilides to Access Complex
 Polyheterocyclic Molecular Architectures.
;
_journal_issue 46
_journal_name_full 'Journal of the American Chemical Society'
_journal_page_first 16584
_journal_page_last 16590
_journal_paper_doi 10.1021/jacs.7b07598
_journal_volume 139
_journal_year 2017
_chemical_formula_moiety 'C24 H20 Br N3 O5'
_chemical_formula_sum 'C24 H20 Br N3 O5'
_chemical_formula_weight 510.34
_space_group_crystal_system monoclinic
_space_group_IT_number 9
_space_group_name_Hall 'C -2yc'
_space_group_name_H-M_alt 'C 1 c 1'
_atom_sites_solution_hydrogens mixed
_cell_angle_alpha 90
_cell_angle_beta 114.4340(10)
_cell_angle_gamma 90
_cell_formula_units_Z 4
_cell_length_a 22.2584(14)
_cell_length_b 8.3015(8)
_cell_length_c 12.3291(8)
_cell_measurement_reflns_used 9888
_cell_measurement_temperature 296.(2)
_cell_measurement_theta_max 25.1125
_cell_measurement_theta_min 2.6514
_cell_volume 2074.1(3)
_computing_cell_refinement 'SAINT V8.37A (Bruker AXS Inc., 2015)'
_computing_data_collection 'Bruker Instrument Service v2016.11.0.2'
_computing_data_reduction 'SAINT V8.37A (Bruker AXS Inc., 2015)'
_computing_molecular_graphics 'shelXle (C.B. Huebschle, rev 807)'
_computing_structure_refinement 'SHELXL-2014/7 (Sheldrick, 2014)'
_computing_structure_solution 'XT, VERSION 2014/5'
_diffrn_ambient_temperature 296.(2)
_diffrn_detector_area_resol_mean 8.3333
_diffrn_measured_fraction_theta_full 1.000
_diffrn_measured_fraction_theta_max 1.000
_diffrn_measurement_device_type 'Bruker D8 APEX II Diffractometer'
_diffrn_radiation_monochromator graphite
_diffrn_radiation_type 'Mo K\a'
_diffrn_radiation_wavelength 0.71073
_diffrn_reflns_av_R_equivalents 0.0234
_diffrn_reflns_av_unetI/netI 0.0150
_diffrn_reflns_limit_h_max 28
_diffrn_reflns_limit_h_min -28
_diffrn_reflns_limit_k_max 10
_diffrn_reflns_limit_k_min -10
_diffrn_reflns_limit_l_max 15
_diffrn_reflns_limit_l_min -15
_diffrn_reflns_number 31490
_diffrn_reflns_theta_full 26.73
_diffrn_reflns_theta_max 26.73
_diffrn_reflns_theta_min 2.01
_diffrn_source 'sealed tube'
_diffrn_source_type 'Siemens KFFMO2K-90'
_exptl_absorpt_coefficient_mu 2.027
_exptl_absorpt_correction_T_max 0.82
_exptl_absorpt_correction_T_min 0.66
_exptl_absorpt_correction_type multi-scan
_exptl_absorpt_process_details
;
Krause, L.; Herbst-Irmer, R.; Sheldrick, G. M.; Stalke, D. (2015). J. Appl.
Cryst. 48, 3-10.
;
_exptl_crystal_colour 'clear colourless'
_exptl_crystal_density_diffrn 1.634
_exptl_crystal_density_method 'not measured'
_exptl_crystal_description Needle
_exptl_crystal_F_000 1040
_exptl_crystal_size_max 0.780
_exptl_crystal_size_mid 0.100
_exptl_crystal_size_min 0.100
_refine_diff_density_max 0.236
_refine_diff_density_min -0.416
_refine_ls_abs_structure_details
;

Refined as an inversion twin.
;
_refine_ls_abs_structure_Flack 0.478(8)
_refine_ls_extinction_method none
_refine_ls_goodness_of_fit_ref 1.054
_refine_ls_hydrogen_treatment mixed
_refine_ls_matrix_type full
_refine_ls_number_parameters 304
_refine_ls_number_reflns 4393
_refine_ls_number_restraints 2
_refine_ls_restrained_S_all 1.054
_refine_ls_R_factor_all 0.0302
_refine_ls_R_factor_gt 0.0263
_refine_ls_shift/su_max 0.000
_refine_ls_shift/su_mean 0.000
_refine_ls_structure_factor_coef Fsqd
_refine_ls_weighting_details 'w=1/[\s^2^(Fo^2^)+(0.0230P)^2^+1.4074P] where P=(Fo^2^+2Fc^2^)/3'
_refine_ls_weighting_scheme calc
_refine_ls_wR_factor_gt 0.0578
_refine_ls_wR_factor_ref 0.0595
_reflns_number_gt 4047
_reflns_number_total 4393
_reflns_threshold_expression 'I > 2\s(I)'
_cod_data_source_file ja7b07598_si_011.cif
_cod_data_source_block dmk36975a_frac31
_cod_depositor_comments
;
The following automatic conversions were performed:

data item '_exptl_absorpt_correction_type' value 'Multi-Scan' was
changed to 'multi-scan' in accordance with the
/home/saulius/struct/COD-crude-data/automatic-downloads/DataCite-retrospective/ACS/depositions/lib/dictionaries/cif_core.dic
dictionary named 'cif_core.dic' version 2.4.2 last updated on
2011-04-26.

Automatic conversion script
Id: cif_fix_values 6909 2019-04-08 15:41:33Z antanas 
;
_cod_database_code 4131617

loop_
_space_group_symop_operation_xyz
'x, y, z'
'x, -y, z+1/2'
'x+1/2, y+1/2, z'
'x+1/2, -y+1/2, z+1/2'

loop_
_atom_site_type_symbol
_atom_site_label
_atom_site_fract_x
_atom_site_fract_y
_atom_site_fract_z
_atom_site_U_iso_or_equiv
_atom_site_adp_type
_atom_site_calc_flag
_atom_site_refinement_flags_adp
_atom_site_refinement_flags_posn
_atom_site_occupancy
Br Br1 0.62080(3) 0.66561(5) 0.83181(4) 0.07672(17) Uani d . . 1
O O1 0.60581(14) 0.3086(3) 0.6219(3) 0.0551(7) Uani d . . 1
O O2 0.46590(14) 0.3195(3) 0.5755(3) 0.0535(7) Uani d . . 1
O O3 0.44439(14) 0.8584(3) 0.6542(2) 0.0604(8) Uani d . . 1
O O4 0.56670(12) 0.8988(3) 0.2810(2) 0.0426(5) Uani d . . 1
O O5 0.35341(12) 0.8896(3) 0.4049(3) 0.0531(7) Uani d . . 1
N N1 0.58402(13) 0.5710(3) 0.5482(2) 0.0336(5) Uani d . . 1
N N2 0.47420(13) 0.5711(3) 0.5027(2) 0.0330(5) Uani d . . 1
N N3 0.49505(18) 0.7778(4) 0.7494(3) 0.0579(9) Uani d . . 1
C C1 0.64181(17) 0.6277(4) 0.5389(3) 0.0375(7) Uani d . . 1
C C2 0.70193(18) 0.5520(5) 0.6003(3) 0.0490(9) Uani d . . 1
H H2 0.7049 0.4646 0.6495 0.059 Uiso calc U R 1
C C3 0.75756(19) 0.6075(6) 0.5881(4) 0.0589(11) Uani d . . 1
H H3 0.7977 0.5547 0.627 0.071 Uiso calc U R 1
C C4 0.75364(19) 0.7401(5) 0.5187(4) 0.0587(10) Uani d . . 1
H H4 0.7915 0.7799 0.5138 0.07 Uiso calc U R 1
C C5 0.6940(2) 0.8136(5) 0.4569(4) 0.0486(9) Uani d . . 1
H H5 0.6918 0.9013 0.4084 0.058 Uiso calc U R 1
C C6 0.63659(16) 0.7601(4) 0.4648(3) 0.0352(6) Uani d . . 1
C C7 0.57208(16) 0.8487(3) 0.3946(3) 0.0338(6) Uani d . . 1
H H7 0.5728 0.9467 0.4394 0.041 Uiso calc U R 1
C C8 0.51236(14) 0.7498(3) 0.3876(2) 0.0319(6) Uani d . . 1
H H8 0.5057 0.6616 0.3308 0.038 Uiso calc U R 1
C C9 0.44669(16) 0.8437(4) 0.3494(3) 0.0383(7) Uani d . . 1
H H9A 0.4546 0.9572 0.3419 0.046 Uiso calc U R 1
H H9B 0.4156 0.8053 0.2722 0.046 Uiso calc U R 1
C C10 0.41690(17) 0.8219(3) 0.4409(3) 0.0371(7) Uani d . . 1
C C11 0.46599(17) 0.8933(4) 0.5597(3) 0.0412(7) Uani d . . 1
H H11 0.4699 1.0099 0.552 0.049 Uiso calc U R 1
C C12 0.53372(16) 0.8133(3) 0.5998(2) 0.0330(6) Uani d . . 1
H H12 0.5676 0.8917 0.6045 0.04 Uiso calc U R 1
C C13 0.52769(15) 0.6769(3) 0.5094(2) 0.0305(6) Uani d . . 1
C C14 0.56965(18) 0.4231(4) 0.5809(3) 0.0404(7) Uani d . . 1
C C15 0.49652(18) 0.4274(4) 0.5546(3) 0.0400(7) Uani d . . 1
C C16 0.54316(19) 0.7571(4) 0.7210(3) 0.0455(8) Uani d . . 1
C C17 0.40761(15) 0.6401(3) 0.4612(3) 0.0348(6) Uani d . . 1
H H17 0.3938 0.6325 0.5269 0.042 Uiso calc U R 1
C C18 0.35649(15) 0.5528(3) 0.3549(3) 0.0339(6) Uani d . . 1
C C19 0.37252(17) 0.4537(4) 0.2803(3) 0.0393(7) Uani d . . 1
H H19 0.4165 0.4409 0.2931 0.047 Uiso calc U R 1
C C20 0.32353(19) 0.3734(4) 0.1866(3) 0.0460(8) Uani d . . 1
H H20 0.335 0.3061 0.1379 0.055 Uiso calc U R 1
C C21 0.25836(18) 0.3925(5) 0.1653(3) 0.0489(9) Uani d . . 1
H H21 0.2257 0.339 0.1021 0.059 Uiso calc U R 1
C C22 0.24169(17) 0.4914(5) 0.2384(3) 0.0504(9) Uani d . . 1
H H22 0.1976 0.5049 0.2245 0.06 Uiso calc U R 1
C C23 0.29034(17) 0.5703(4) 0.3323(3) 0.0446(8) Uani d . . 1
H H23 0.2786 0.6365 0.3812 0.054 Uiso calc U R 1
C C24 0.3478(2) 1.0568(5) 0.3829(5) 0.0674(12) Uani d . . 1
H H24A 0.3616 1.0815 0.3205 0.101 Uiso calc U R 1
H H24B 0.3754 1.1133 0.454 0.101 Uiso calc U R 1
H H24C 0.3028 1.0893 0.3591 0.101 Uiso calc U R 1
H H1 0.563(2) 0.822(6) 0.233(5) 0.070(15) Uiso d . . 1

loop_
_atom_site_aniso_label
_atom_site_aniso_U_11
_atom_site_aniso_U_22
_atom_site_aniso_U_33
_atom_site_aniso_U_12
_atom_site_aniso_U_13
_atom_site_aniso_U_23
Br1 0.1105(4) 0.0699(3) 0.03297(16) 0.0120(3) 0.01280(17) 0.0117(2)
O1 0.0530(15) 0.0403(14) 0.0600(17) 0.0085(12) 0.0113(13) 0.0206(12)
O2 0.0633(17) 0.0346(13) 0.0622(17) -0.0106(11) 0.0255(14) 0.0130(11)
O3 0.0599(17) 0.0746(19) 0.0588(16) -0.0208(15) 0.0367(14) -0.0315(15)
O4 0.0642(16) 0.0344(12) 0.0342(11) -0.0006(11) 0.0254(11) 0.0027(10)
O5 0.0399(14) 0.0360(12) 0.0783(18) 0.0022(11) 0.0194(13) -0.0061(12)
N1 0.0360(13) 0.0285(12) 0.0308(12) -0.0010(10) 0.0083(10) 0.0034(10)
N2 0.0387(14) 0.0236(11) 0.0345(12) -0.0048(10) 0.0127(11) 0.0028(10)
N3 0.081(3) 0.0563(19) 0.0485(17) -0.0294(18) 0.0391(18) -0.0191(15)
C1 0.0380(18) 0.0359(16) 0.0340(17) -0.0032(14) 0.0104(14) -0.0072(13)
C2 0.045(2) 0.046(2) 0.0468(19) 0.0007(17) 0.0092(16) 0.0020(16)
C3 0.036(2) 0.062(3) 0.067(3) 0.0084(19) 0.0102(18) -0.005(2)
C4 0.045(2) 0.064(3) 0.074(3) -0.0070(19) 0.031(2) -0.010(2)
C5 0.051(2) 0.0458(19) 0.056(2) -0.0039(17) 0.0293(19) -0.0020(16)
C6 0.0372(16) 0.0337(15) 0.0358(15) -0.0046(13) 0.0162(13) -0.0067(13)
C7 0.0452(17) 0.0282(14) 0.0288(14) -0.0018(13) 0.0161(13) -0.0007(11)
C8 0.0382(16) 0.0250(14) 0.0278(13) -0.0032(12) 0.0091(12) 0.0005(11)
C9 0.0394(17) 0.0305(15) 0.0392(16) -0.0007(13) 0.0103(13) 0.0067(12)
C10 0.0356(16) 0.0276(15) 0.0453(18) -0.0003(13) 0.0138(14) -0.0017(13)
C11 0.0457(19) 0.0288(15) 0.0513(19) -0.0080(14) 0.0221(16) -0.0104(14)
C12 0.0400(16) 0.0282(14) 0.0283(13) -0.0091(12) 0.0117(12) -0.0020(11)
C13 0.0330(15) 0.0263(13) 0.0289(13) -0.0025(12) 0.0094(11) 0.0015(11)
C14 0.0498(19) 0.0306(16) 0.0324(15) -0.0031(14) 0.0087(14) 0.0038(13)
C15 0.051(2) 0.0306(15) 0.0346(16) -0.0070(14) 0.0134(15) 0.0000(12)
C16 0.067(2) 0.0345(17) 0.0346(16) -0.0131(16) 0.0212(16) -0.0037(13)
C17 0.0370(17) 0.0325(15) 0.0357(15) -0.0062(13) 0.0158(13) -0.0037(12)
C18 0.0368(17) 0.0284(14) 0.0354(14) -0.0066(12) 0.0140(12) 0.0005(12)
C19 0.0376(17) 0.0367(17) 0.0444(17) -0.0057(14) 0.0178(14) -0.0050(14)
C20 0.058(2) 0.0381(17) 0.0421(19) -0.0053(17) 0.0213(17) -0.0062(15)
C21 0.049(2) 0.0483(19) 0.0402(18) -0.0188(17) 0.0096(16) -0.0012(15)
C22 0.0344(18) 0.057(2) 0.054(2) -0.0100(16) 0.0126(15) 0.0037(17)
C23 0.043(2) 0.0468(18) 0.0478(18) -0.0050(15) 0.0226(15) -0.0042(15)
C24 0.057(2) 0.041(2) 0.093(3) 0.0106(19) 0.019(2) -0.009(2)

loop_
_atom_type_symbol
_atom_type_description
_atom_type_scat_dispersion_real
_atom_type_scat_dispersion_imag
_atom_type_scat_source
C C 0.0033 0.0016 'International Tables Vol C Tables 4.2.6.8 and 6.1.1.4'
H H 0.0000 0.0000 'International Tables Vol C Tables 4.2.6.8 and 6.1.1.4'
Br Br -0.2901 2.4595 'International Tables Vol C Tables 4.2.6.8 and 6.1.1.4'
N N 0.0061 0.0033 'International Tables Vol C Tables 4.2.6.8 and 6.1.1.4'
O O 0.0106 0.0060 'International Tables Vol C Tables 4.2.6.8 and 6.1.1.4'

loop_
_geom_angle_atom_site_label_1
_geom_angle_atom_site_label_2
_geom_angle_atom_site_label_3
_geom_angle
N3 O3 C11 110.1(2)
C7 O4 H1 114.(3)
C24 O5 C10 116.7(3)
C14 N1 C1 130.6(3)
C14 N1 C13 111.5(3)
C1 N1 C13 117.7(2)
C15 N2 C13 112.0(3)
C15 N2 C17 129.1(3)
C13 N2 C17 117.9(2)
C16 N3 O3 108.0(3)
C2 C1 C6 120.8(3)
C2 C1 N1 120.6(3)
C6 C1 N1 118.6(3)
C1 C2 C3 119.6(4)
C1 C2 H2 120.2
C3 C2 H2 120.2
C4 C3 C2 120.2(4)
C4 C3 H3 119.9
C2 C3 H3 119.9
C5 C4 C3 120.0(4)
C5 C4 H4 120.0
C3 C4 H4 120.0
C4 C5 C6 121.6(4)
C4 C5 H5 119.2
C6 C5 H5 119.2
C5 C6 C1 117.6(3)
C5 C6 C7 118.8(3)
C1 C6 C7 123.6(3)
O4 C7 C6 112.2(2)
O4 C7 C8 112.6(2)
C6 C7 C8 111.4(2)
O4 C7 H7 106.8
C6 C7 H7 106.8
C8 C7 H7 106.8
C13 C8 C7 108.8(2)
C13 C8 C9 107.4(2)
C7 C8 C9 115.8(2)
C13 C8 H8 108.2
C7 C8 H8 108.2
C9 C8 H8 108.2
C10 C9 C8 110.9(2)
C10 C9 H9A 109.5
C8 C9 H9A 109.5
C10 C9 H9B 109.5
C8 C9 H9B 109.5
H9A C9 H9B 108.0
O5 C10 C9 113.7(3)
O5 C10 C11 111.8(3)
C9 C10 C11 107.6(3)
O5 C10 C17 104.7(3)
C9 C10 C17 111.0(3)
C11 C10 C17 108.0(3)
O3 C11 C12 105.2(3)
O3 C11 C10 110.2(3)
C12 C11 C10 111.0(3)
O3 C11 H11 110.2
C12 C11 H11 110.2
C10 C11 H11 110.2
C16 C12 C11 99.8(3)
C16 C12 C13 115.1(2)
C11 C12 C13 107.6(2)
C16 C12 H12 111.2
C11 C12 H12 111.2
C13 C12 H12 111.2
N1 C13 N2 103.3(2)
N1 C13 C8 112.3(2)
N2 C13 C8 109.9(2)
N1 C13 C12 113.6(2)
N2 C13 C12 107.8(2)
C8 C13 C12 109.6(2)
O1 C14 N1 129.0(3)
O1 C14 C15 125.0(3)
N1 C14 C15 106.0(3)
O2 C15 N2 128.6(3)
O2 C15 C14 125.5(3)
N2 C15 C14 105.9(3)
N3 C16 C12 116.6(3)
N3 C16 Br1 119.0(3)
C12 C16 Br1 124.3(3)
N2 C17 C18 113.7(2)
N2 C17 C10 104.6(2)
C18 C17 C10 115.2(3)
N2 C17 H17 107.7
C18 C17 H17 107.7
C10 C17 H17 107.7
C19 C18 C23 118.2(3)
C19 C18 C17 123.4(3)
C23 C18 C17 118.5(3)
C18 C19 C20 120.5(3)
C18 C19 H19 119.7
C20 C19 H19 119.7
C21 C20 C19 120.6(3)
C21 C20 H20 119.7
C19 C20 H20 119.7
C20 C21 C22 119.5(3)
C20 C21 H21 120.2
C22 C21 H21 120.2
C21 C22 C23 120.1(3)
C21 C22 H22 120.0
C23 C22 H22 120.0
C22 C23 C18 121.2(3)
C22 C23 H23 119.4
C18 C23 H23 119.4
O5 C24 H24A 109.5
O5 C24 H24B 109.5
H24A C24 H24B 109.5
O5 C24 H24C 109.5
H24A C24 H24C 109.5
H24B C24 H24C 109.5

loop_
_geom_bond_atom_site_label_1
_geom_bond_atom_site_label_2
_geom_bond_distance
Br1 C16 1.864(4)
O1 C14 1.212(4)
O2 C15 1.216(4)
O3 N3 1.415(5)
O3 C11 1.461(4)
O4 C7 1.417(3)
O4 H1 0.85(5)
O5 C24 1.410(5)
O5 C10 1.411(4)
N1 C14 1.371(4)
N1 C1 1.418(4)
N1 C13 1.441(4)
N2 C15 1.348(4)
N2 C13 1.454(4)
N2 C17 1.470(4)
N3 C16 1.269(5)
C1 C2 1.386(5)
C1 C6 1.402(5)
C2 C3 1.386(6)
C2 H2 0.93
C3 C4 1.375(6)
C3 H3 0.93
C4 C5 1.370(6)
C4 H4 0.93
C5 C6 1.395(5)
C5 H5 0.93
C6 C7 1.525(4)
C7 C8 1.534(4)
C7 H7 0.98
C8 C13 1.522(4)
C8 C9 1.548(4)
C8 H8 0.98
C9 C10 1.538(5)
C9 H9A 0.97
C9 H9B 0.97
C10 C11 1.538(5)
C10 C17 1.558(4)
C11 C12 1.530(5)
C11 H11 0.98
C12 C16 1.495(4)
C12 C13 1.556(4)
C12 H12 0.98
C14 C15 1.523(5)
C17 C18 1.518(4)
C17 H17 0.98
C18 C19 1.386(4)
C18 C23 1.388(5)
C19 C20 1.388(5)
C19 H19 0.93
C20 C21 1.372(5)
C20 H20 0.93
C21 C22 1.379(6)
C21 H21 0.93
C22 C23 1.380(5)
C22 H22 0.93
C23 H23 0.93
C24 H24A 0.96
C24 H24B 0.96
C24 H24C 0.96

loop_
_geom_torsion_atom_site_label_1
_geom_torsion_atom_site_label_2
_geom_torsion_atom_site_label_3
_geom_torsion_atom_site_label_4
_geom_torsion
C11 O3 N3 C16 -1.8(4)
C14 N1 C1 C2 -21.7(5)
C13 N1 C1 C2 163.8(3)
C14 N1 C1 C6 157.4(3)
C13 N1 C1 C6 -17.1(4)
C6 C1 C2 C3 -0.3(6)
N1 C1 C2 C3 178.7(3)
C1 C2 C3 C4 2.2(6)
C2 C3 C4 C5 -3.0(7)
C3 C4 C5 C6 1.9(6)
C4 C5 C6 C1 0.1(5)
C4 C5 C6 C7 179.3(3)
C2 C1 C6 C5 -0.9(5)
N1 C1 C6 C5 -179.9(3)
C2 C1 C6 C7 179.9(3)
N1 C1 C6 C7 0.9(4)
C5 C6 C7 O4 38.0(4)
C1 C6 C7 O4 -142.8(3)
C5 C6 C7 C8 165.2(3)
C1 C6 C7 C8 -15.6(4)
O4 C7 C8 C13 170.1(2)
C6 C7 C8 C13 43.1(3)
O4 C7 C8 C9 -69.0(3)
C6 C7 C8 C9 164.0(2)
C13 C8 C9 C10 -4.1(3)
C7 C8 C9 C10 -125.8(3)
C24 O5 C10 C9 -60.1(4)
C24 O5 C10 C11 61.9(4)
C24 O5 C10 C17 178.6(3)
C8 C9 C10 O5 -173.3(2)
C8 C9 C10 C11 62.4(3)
C8 C9 C10 C17 -55.6(3)
N3 O3 C11 C12 4.8(3)
N3 O3 C11 C10 124.4(3)
O5 C10 C11 O3 61.6(3)
C9 C10 C11 O3 -172.9(3)
C17 C10 C11 O3 -53.1(4)
O5 C10 C11 C12 177.6(3)
C9 C10 C11 C12 -56.9(3)
C17 C10 C11 C12 62.9(3)
O3 C11 C12 C16 -5.5(3)
C10 C11 C12 C16 -124.5(3)
O3 C11 C12 C13 115.0(3)
C10 C11 C12 C13 -4.1(3)
C14 N1 C13 N2 -9.1(3)
C1 N1 C13 N2 166.4(2)
C14 N1 C13 C8 -127.4(3)
C1 N1 C13 C8 48.1(3)
C14 N1 C13 C12 107.4(3)
C1 N1 C13 C12 -77.0(3)
C15 N2 C13 N1 11.8(3)
C17 N2 C13 N1 -178.0(2)
C15 N2 C13 C8 131.8(3)
C17 N2 C13 C8 -58.0(3)
C15 N2 C13 C12 -108.8(3)
C17 N2 C13 C12 61.5(3)
C7 C8 C13 N1 -60.7(3)
C9 C8 C13 N1 173.3(2)
C7 C8 C13 N2 -175.1(2)
C9 C8 C13 N2 58.9(3)
C7 C8 C13 C12 66.6(3)
C9 C8 C13 C12 -59.4(3)
C16 C12 C13 N1 -58.4(4)
C11 C12 C13 N1 -168.7(2)
C16 C12 C13 N2 55.5(3)
C11 C12 C13 N2 -54.8(3)
C16 C12 C13 C8 175.1(3)
C11 C12 C13 C8 64.8(3)
C1 N1 C14 O1 8.5(6)
C13 N1 C14 O1 -176.8(3)
C1 N1 C14 C15 -171.1(3)
C13 N1 C14 C15 3.7(3)
C13 N2 C15 O2 171.4(3)
C17 N2 C15 O2 2.5(6)
C13 N2 C15 C14 -9.8(3)
C17 N2 C15 C14 -178.7(3)
O1 C14 C15 O2 3.0(6)
N1 C14 C15 O2 -177.4(3)
O1 C14 C15 N2 -175.9(3)
N1 C14 C15 N2 3.7(3)
O3 N3 C16 C12 -2.3(4)
O3 N3 C16 Br1 176.0(2)
C11 C12 C16 N3 5.1(4)
C13 C12 C16 N3 -109.8(3)
C11 C12 C16 Br1 -173.2(2)
C13 C12 C16 Br1 72.0(3)
C15 N2 C17 C18 -67.7(4)
C13 N2 C17 C18 124.0(3)
C15 N2 C17 C10 165.8(3)
C13 N2 C17 C10 -2.5(3)
O5 C10 C17 N2 -178.1(2)
C9 C10 C17 N2 58.8(3)
C11 C10 C17 N2 -58.8(3)
O5 C10 C17 C18 56.4(3)
C9 C10 C17 C18 -66.8(3)
C11 C10 C17 C18 175.6(3)
N2 C17 C18 C19 -19.5(4)
C10 C17 C18 C19 101.2(4)
N2 C17 C18 C23 159.2(3)
C10 C17 C18 C23 -80.1(4)
C23 C18 C19 C20 -0.7(5)
C17 C18 C19 C20 178.0(3)
C18 C19 C20 C21 0.9(5)
C19 C20 C21 C22 -0.5(5)
C20 C21 C22 C23 0.0(5)
C21 C22 C23 C18 0.2(5)
C19 C18 C23 C22 0.1(5)
C17 C18 C23 C22 -178.6(3)
